data_4064646
loop_
_publ_author_name
'Ram\'irez-Monroy, Armando'
'Swager, Timothy M.'

_publ_section_title
;
 Metal Chelates Based on Isoxazoline[60]fullerenes
;
_journal_issue 9
_journal_name_full Organometallics
_journal_page_first 2464
_journal_paper_doi 10.1021/om200238a
_journal_volume 30
_journal_year 2011
_chemical_formula_sum 'C79.75 H14 N2 O2 Pt'
_chemical_formula_weight 1227.02
_chemical_name_systematic
; 
 ? 
;
_space_group_IT_number 2
_symmetry_cell_setting triclinic
_symmetry_space_group_name_Hall '-P 1'
_symmetry_space_group_name_H-M 'P -1'
_atom_sites_solution_hydrogens geom
_atom_sites_solution_primary direct
_atom_sites_solution_secondary difmap
_audit_creation_method SHELXL-97
_cell_angle_alpha 105.9730(10)
_cell_angle_beta 98.6490(10)
_cell_angle_gamma 99.8030(10)
_cell_formula_units_Z 4
_cell_length_a 10.0330(2)
_cell_length_b 19.3319(3)
_cell_length_c 23.7425(4)
_cell_measurement_reflns_used 9843
_cell_measurement_temperature 100(2)
_cell_measurement_theta_max 67.88
_cell_measurement_theta_min 2.62
_cell_volume 4266.99(13)
_computing_cell_refinement 'SAINT 7.46A (Bruker-AXS, 2009)'
_computing_data_collection 'APEX2 v2009.3.0 (Bruker-AXS, 2009)'
_computing_data_reduction 'SAINT 7.46A (Bruker-AXS, 2009)'
_computing_molecular_graphics 'Bruker SHELXTL'
_computing_publication_material 'Bruker SHELXTL'
_computing_structure_refinement 'SHELXL-97 (Sheldrick, 2008)'
_computing_structure_solution 'SHELXS-97 (Sheldrick, 2008)'
_diffrn_ambient_temperature 100(2)
_diffrn_detector_area_resol_mean 8.3
_diffrn_measured_fraction_theta_full 0.962
_diffrn_measured_fraction_theta_max 0.962
_diffrn_measurement_device_type 'Bruker Smart APEX CCD'
_diffrn_measurement_method 'omega and phi scans'
_diffrn_radiation_monochromator graphite
_diffrn_radiation_source 'fine-focus sealed tube'
_diffrn_radiation_type CuK\a
_diffrn_radiation_wavelength 1.54178
_diffrn_reflns_av_R_equivalents 0.0643
_diffrn_reflns_av_sigmaI/netI 0.0442
_diffrn_reflns_limit_h_max 12
_diffrn_reflns_limit_h_min -12
_diffrn_reflns_limit_k_max 23
_diffrn_reflns_limit_k_min -23
_diffrn_reflns_limit_l_max 28
_diffrn_reflns_limit_l_min -28
_diffrn_reflns_number 81814
_diffrn_reflns_theta_full 67.73
_diffrn_reflns_theta_max 67.73
_diffrn_reflns_theta_min 1.98
_exptl_absorpt_coefficient_mu 6.706
_exptl_absorpt_correction_T_max 0.8776
_exptl_absorpt_correction_T_min 0.3201
_exptl_absorpt_correction_type multi-scan
_exptl_absorpt_process_details 'SADABS (Sheldrick, 2009)'
_exptl_crystal_colour black
_exptl_crystal_density_diffrn 1.910
_exptl_crystal_density_method 'not measured'
_exptl_crystal_description plate
_exptl_crystal_F_000 2402
_exptl_crystal_size_max 0.22
_exptl_crystal_size_mid 0.10
_exptl_crystal_size_min 0.02
_refine_diff_density_max 2.555
_refine_diff_density_min -2.198
_refine_diff_density_rms 0.132
_refine_ls_extinction_method none
_refine_ls_goodness_of_fit_ref 1.024
_refine_ls_hydrogen_treatment constr
_refine_ls_matrix_type full
_refine_ls_number_parameters 1558
_refine_ls_number_reflns 14865
_refine_ls_number_restraints 2145
_refine_ls_restrained_S_all 0.956
_refine_ls_R_factor_all 0.0623
_refine_ls_R_factor_gt 0.0459
_refine_ls_shift/su_max 0.001
_refine_ls_shift/su_mean 0.000
_refine_ls_structure_factor_coef Fsqd
_refine_ls_weighting_details 'calc w=1/[\s^2^(Fo^2^)+(0.0614P)^2^+21.7575P] where P=(Fo^2^+2Fc^2^)/3'
_refine_ls_weighting_scheme calc
_refine_ls_wR_factor_gt 0.1151
_refine_ls_wR_factor_ref 0.1247
_reflns_number_gt 11864
_reflns_number_total 14865
_reflns_threshold_expression >2sigma(I)
_cod_data_source_file om200238a_si_003.cif
_cod_data_source_block d09065
_cod_depositor_comments
;
The following automatic conversions were performed:

'_symmetry_cell_setting' value 'Triclinic' changed to 'triclinic'
according to /home/saulius/struct/CIF-dictionaries/cif_core.dic
dictionary named 'cif_core.dic' version 2.4.1 from 2010-06-29.

Automatic conversion script
Id: cif_fix_values 1715 2011-07-08 13:25:40Z adriana 
;
_cod_original_sg_symbol_H-M P-1
_cod_database_code 4064646

loop_
_symmetry_equiv_pos_as_xyz
'x, y, z'
'-x, -y, -z'

loop_
_atom_site_label
_atom_site_type_symbol
_atom_site_fract_x
_atom_site_fract_y
_atom_site_fract_z
_atom_site_U_iso_or_equiv
_atom_site_adp_type
_atom_site_occupancy
_atom_site_symmetry_multiplicity
_atom_site_calc_flag
_atom_site_refinement_flags
_atom_site_disorder_assembly
_atom_site_disorder_group
Pt1 Pt 0.23343(3) 0.237749(14) 0.052711(11) 0.02993(8) Uani 1 1 d U . .
O1 O 0.0600(5) 0.1189(2) 0.07960(19) 0.0310(10) Uani 1 1 d U . .
N1 N 0.1839(5) 0.1718(3) 0.1014(2) 0.0261(10) Uani 1 1 d U . .
O2 O 0.4347(5) 0.2349(3) 0.0846(2) 0.0349(10) Uani 1 1 d U . .
N2 N 0.2914(7) 0.3065(3) 0.0062(2) 0.0363(12) Uani 1 1 d U . .
C61 C 0.2519(7) 0.1716(3) 0.1526(3) 0.0253(12) Uani 1 1 d U . .
C62 C 0.3943(6) 0.2137(3) 0.1776(3) 0.0248(11) Uani 1 1 d U . .
C63 C 0.4536(6) 0.2252(3) 0.2381(3) 0.0248(12) Uani 1 1 d U . .
H63 H 0.3978 0.2086 0.2627 0.030 Uiso 1 1 calc R . .
C64 C 0.5897(6) 0.2598(3) 0.2623(3) 0.0240(12) Uani 1 1 d U . .
H64 H 0.6263 0.2686 0.3036 0.029 Uiso 1 1 calc R . .
C65 C 0.6753(7) 0.2822(3) 0.2252(3) 0.0295(13) Uani 1 1 d U . .
H65 H 0.7706 0.3043 0.2410 0.035 Uiso 1 1 calc R . .
C66 C 0.6200(7) 0.2717(3) 0.1670(3) 0.0302(13) Uani 1 1 d U . .
H66 H 0.6789 0.2865 0.1426 0.036 Uiso 1 1 calc R . .
C67 C 0.4787(7) 0.2398(3) 0.1409(3) 0.0274(12) Uani 1 1 d U . .
C68 C 0.4246(9) 0.3296(4) 0.0040(4) 0.0477(18) Uani 1 1 d U . .
H68 H 0.4940 0.3110 0.0233 0.057 Uiso 1 1 calc R . .
C69 C 0.4619(12) 0.3794(5) -0.0253(4) 0.062(2) Uani 1 1 d U . .
H69 H 0.5560 0.3954 -0.0267 0.074 Uiso 1 1 calc R . .
C70 C 0.3582(12) 0.4062(5) -0.0533(4) 0.067(2) Uani 1 1 d U . .
H70 H 0.3813 0.4404 -0.0743 0.080 Uiso 1 1 calc R . .
C71 C 0.2244(11) 0.3833(4) -0.0503(3) 0.055(2) Uani 1 1 d U . .
H71 H 0.1540 0.4021 -0.0687 0.066 Uiso 1 1 calc R . .
C72 C 0.1894(9) 0.3315(4) -0.0199(3) 0.0388(14) Uani 1 1 d U . .
C73 C 0.0525(9) 0.3040(4) -0.0117(3) 0.0407(15) Uani 1 1 d U . .
C74 C -0.0685(11) 0.3235(5) -0.0346(4) 0.058(2) Uani 1 1 d U . .
H74 H -0.0638 0.3547 -0.0592 0.070 Uiso 1 1 calc R . .
C75 C -0.1910(11) 0.2985(6) -0.0221(4) 0.070(3) Uani 1 1 d U . .
H75 H -0.2720 0.3123 -0.0375 0.084 Uiso 1 1 calc R . .
C76 C -0.1976(10) 0.2517(5) 0.0141(4) 0.057(2) Uani 1 1 d U . .
H76 H -0.2832 0.2339 0.0234 0.068 Uiso 1 1 calc R . .
C77 C -0.0775(8) 0.2316(5) 0.0362(3) 0.0455(17) Uani 1 1 d U . .
H77 H -0.0833 0.2008 0.0612 0.055 Uiso 1 1 calc R . .
C78 C 0.0470(8) 0.2544(4) 0.0235(3) 0.0346(14) Uani 1 1 d U . .
C1 C 0.0325(6) 0.0851(3) 0.1260(3) 0.0255(12) Uani 1 1 d U . .
C2 C -0.1070(6) 0.0963(3) 0.1402(3) 0.0262(12) Uani 1 1 d U . .
C3 C -0.2114(6) 0.0300(4) 0.1090(3) 0.0283(12) Uani 1 1 d U . .
C4 C -0.1445(7) -0.0288(4) 0.0843(3) 0.0317(13) Uani 1 1 d U . .
C5 C 0.0027(6) 0.0007(3) 0.0995(3) 0.0260(12) Uani 1 1 d U . .
C6 C 0.0883(6) -0.0417(3) 0.1153(3) 0.0267(12) Uani 1 1 d U . .
C7 C 0.2085(6) -0.0094(3) 0.1668(3) 0.0243(11) Uani 1 1 d U . .
C8 C 0.2341(6) 0.0640(3) 0.1987(3) 0.0223(11) Uani 1 1 d U . .
C9 C 0.1636(6) 0.1204(3) 0.1791(3) 0.0223(11) Uani 1 1 d U . .
C10 C 0.1257(6) 0.1603(3) 0.2385(3) 0.0225(11) Uani 1 1 d U . .
C11 C -0.0026(6) 0.1764(3) 0.2426(3) 0.0260(12) Uani 1 1 d U . .
C12 C -0.1218(7) 0.1437(3) 0.1919(3) 0.0289(12) Uani 1 1 d U . .
C13 C -0.2432(7) 0.1278(3) 0.2156(3) 0.0321(13) Uani 1 1 d U . .
C14 C -0.3466(6) 0.0657(4) 0.1861(3) 0.0339(13) Uani 1 1 d U . .
C15 C -0.3312(6) 0.0145(4) 0.1309(3) 0.0345(13) Uani 1 1 d U . .
C16 C -0.3870(7) -0.0598(4) 0.1291(3) 0.0367(14) Uani 1 1 d U . .
C17 C -0.3237(6) -0.1157(4) 0.1062(3) 0.0332(13) Uani 1 1 d U . .
C18 C -0.1996(7) -0.1003(4) 0.0827(3) 0.0336(13) Uani 1 1 d U . .
C19 C -0.1083(8) -0.1445(3) 0.0985(3) 0.0345(13) Uani 1 1 d U . .
C20 C 0.0335(7) -0.1161(3) 0.1150(3) 0.0310(13) Uani 1 1 d U . .
C21 C 0.1168(7) -0.1296(3) 0.1645(3) 0.0314(13) Uani 1 1 d U . .
C22 C 0.2227(6) -0.0639(3) 0.1965(3) 0.0272(12) Uani 1 1 d U . .
C23 C 0.2617(6) -0.0433(4) 0.2582(3) 0.0301(12) Uani 1 1 d U . .
C24 C 0.2857(6) 0.0324(4) 0.2923(3) 0.0276(12) Uani 1 1 d U . .
C25 C 0.2687(6) 0.0846(3) 0.2631(3) 0.0235(11) Uani 1 1 d U . .
C26 C 0.2016(6) 0.1432(3) 0.2873(3) 0.0220(11) Uani 1 1 d U . .
C27 C 0.1559(7) 0.1482(3) 0.3403(3) 0.0270(12) Uani 1 1 d U . .
C28 C 0.0241(7) 0.1673(3) 0.3453(3) 0.0295(12) Uani 1 1 d U . .
C29 C -0.0553(7) 0.1794(3) 0.2975(3) 0.0293(12) Uani 1 1 d U . .
C30 C -0.2032(7) 0.1500(3) 0.2805(3) 0.0336(13) Uani 1 1 d U . .
C31 C -0.2660(7) 0.1093(4) 0.3127(3) 0.0344(13) Uani 1 1 d U . .
C32 C -0.3753(7) 0.0434(4) 0.2805(3) 0.0333(13) Uani 1 1 d U . .
C33 C -0.4143(6) 0.0222(4) 0.2189(3) 0.0365(14) Uani 1 1 d U . .
C34 C -0.4388(6) -0.0553(4) 0.1842(3) 0.0346(13) Uani 1 1 d U . .
C35 C -0.4249(6) -0.1081(4) 0.2131(3) 0.0328(13) Uani 1 1 d U . .
C36 C -0.3563(7) -0.1666(3) 0.1889(3) 0.0336(13) Uani 1 1 d U . .
C37 C -0.3078(7) -0.1709(3) 0.1363(3) 0.0344(13) Uani 1 1 d U . .
C38 C -0.1744(7) -0.1889(3) 0.1314(3) 0.0323(13) Uani 1 1 d U . .
C39 C -0.0949(7) -0.2021(3) 0.1795(3) 0.0312(13) Uani 1 1 d U . .
C40 C 0.0535(7) -0.1725(3) 0.1958(3) 0.0320(13) Uani 1 1 d U . .
C41 C 0.0934(7) -0.1498(3) 0.2610(3) 0.0323(13) Uani 1 1 d U . .
C42 C 0.1957(6) -0.0874(4) 0.2914(3) 0.0314(13) Uani 1 1 d U . .
C43 C 0.1796(6) -0.0379(4) 0.3464(3) 0.0316(13) Uani 1 1 d U . .
C44 C 0.2356(6) 0.0372(4) 0.3478(3) 0.0293(12) Uani 1 1 d U . .
C45 C 0.1710(6) 0.0927(4) 0.3704(3) 0.0277(12) Uani 1 1 d U . .
C46 C 0.0482(7) 0.0781(4) 0.3942(3) 0.0317(13) Uani 1 1 d U . .
C47 C -0.0429(7) 0.1241(3) 0.3790(3) 0.0309(13) Uani 1 1 d U . .
C48 C -0.1859(7) 0.0954(4) 0.3627(3) 0.0342(13) Uani 1 1 d U . .
C49 C -0.2429(7) 0.0206(4) 0.3613(3) 0.0340(13) Uani 1 1 d U . .
C50 C -0.3595(7) -0.0113(4) 0.3107(3) 0.0331(13) Uani 1 1 d U . .
C51 C -0.3835(6) -0.0857(4) 0.2777(3) 0.0329(13) Uani 1 1 d U . .
C52 C -0.2904(7) -0.1304(3) 0.2935(3) 0.0312(13) Uani 1 1 d U . .
C53 C -0.2752(7) -0.1806(3) 0.2383(3) 0.0313(13) Uani 1 1 d U . .
C54 C -0.1452(7) -0.1982(3) 0.2342(3) 0.0318(13) Uani 1 1 d U . .
C55 C -0.0294(7) -0.1651(3) 0.2843(3) 0.0327(13) Uani 1 1 d U . .
C56 C -0.0451(7) -0.1177(3) 0.3372(3) 0.0297(12) Uani 1 1 d U . .
C57 C 0.0606(7) -0.0524(4) 0.3692(3) 0.0314(13) Uani 1 1 d U . .
C58 C -0.0060(7) 0.0067(4) 0.3939(3) 0.0313(13) Uani 1 1 d U . .
C59 C -0.1542(7) -0.0228(4) 0.3765(3) 0.0326(13) Uani 1 1 d U . .
C60 C -0.1797(7) -0.1002(4) 0.3411(3) 0.0320(13) Uani 1 1 d U . .
Pt2 Pt 0.41676(3) 0.259663(15) 0.443456(11) 0.02831(8) Uani 1 1 d U . .
O3 O 0.2507(5) 0.3413(2) 0.3812(2) 0.0321(10) Uani 1 1 d U . .
N3 N 0.3847(6) 0.3397(3) 0.4084(2) 0.0315(12) Uani 1 1 d U . .
N4 N 0.4640(6) 0.1818(3) 0.4795(2) 0.0290(11) Uani 1 1 d U . .
O4 O 0.5897(5) 0.2627(3) 0.4065(2) 0.0400(11) Uani 1 1 d U . .
C161 C 0.4799(7) 0.3899(4) 0.4032(3) 0.0303(13) Uani 1 1 d U . .
C162 C 0.6275(7) 0.3943(4) 0.4221(3) 0.0355(14) Uani 1 1 d U . .
C163 C 0.7228(7) 0.4606(5) 0.4378(3) 0.0406(16) Uani 1 1 d U . .
H163 H 0.6919 0.5053 0.4424 0.049 Uiso 1 1 calc R . .
C164 C 0.8634(8) 0.4623(5) 0.4468(4) 0.052(2) Uani 1 1 d U . .
H164 H 0.9287 0.5081 0.4583 0.062 Uiso 1 1 calc R . .
C165 C 0.9082(8) 0.3975(6) 0.4391(4) 0.058(2) Uani 1 1 d U . .
H165 H 1.0045 0.3992 0.4439 0.069 Uiso 1 1 calc R . .
C166 C 0.8171(7) 0.3304(5) 0.4247(3) 0.0472(17) Uani 1 1 d U . .
H166 H 0.8506 0.2865 0.4193 0.057 Uiso 1 1 calc R . .
C167 C 0.6741(7) 0.3271(5) 0.4178(3) 0.0391(15) Uani 1 1 d U . .
C168 C 0.5802(8) 0.1574(4) 0.4768(3) 0.0360(15) Uani 1 1 d U . .
H168 H 0.6403 0.1738 0.4535 0.043 Uiso 1 1 calc R . .
C169 C 0.6158(9) 0.1095(4) 0.5066(3) 0.0433(16) Uani 1 1 d U . .
H169 H 0.6997 0.0933 0.5042 0.052 Uiso 1 1 calc R . .
C170 C 0.5277(8) 0.0851(4) 0.5401(4) 0.0430(17) Uani 1 1 d U . .
H170 H 0.5502 0.0522 0.5614 0.052 Uiso 1 1 calc R . .
C171 C 0.4066(8) 0.1093(4) 0.5420(3) 0.0354(14) Uani 1 1 d U . .
H171 H 0.3443 0.0920 0.5641 0.042 Uiso 1 1 calc R . .
C172 C 0.3740(7) 0.1588(3) 0.5121(3) 0.0301(13) Uani 1 1 d U . .
C173 C 0.2576(7) 0.1946(3) 0.5145(3) 0.0274(12) Uani 1 1 d U . .
C174 C 0.1535(8) 0.1793(4) 0.5445(3) 0.0350(14) Uani 1 1 d U . .
H174 H 0.1522 0.1411 0.5626 0.042 Uiso 1 1 calc R . .
C175 C 0.0518(8) 0.2193(4) 0.5481(3) 0.0368(15) Uani 1 1 d U . .
H175 H -0.0196 0.2089 0.5687 0.044 Uiso 1 1 calc R . .
C176 C 0.0549(7) 0.2748(4) 0.5214(3) 0.0342(14) Uani 1 1 d U . .
H176 H -0.0140 0.3030 0.5245 0.041 Uiso 1 1 calc R . .
C177 C 0.1571(7) 0.2897(4) 0.4903(3) 0.0287(13) Uani 1 1 d U . .
H177 H 0.1569 0.3277 0.4722 0.034 Uiso 1 1 calc R . .
C178 C 0.2597(6) 0.2498(3) 0.4854(3) 0.0262(12) Uani 1 1 d U . .
C101 C 0.4203(6) 0.4376(4) 0.3679(3) 0.0280(12) Uani 1 1 d U . .
C102 C 0.4511(6) 0.5214(4) 0.3997(3) 0.0273(12) Uani 1 1 d U . .
C103 C 0.5526(6) 0.5592(4) 0.3768(3) 0.0291(12) Uani 1 1 d U . .
C104 C 0.5781(6) 0.5080(4) 0.3244(3) 0.0269(12) Uani 1 1 d U . .
C105 C 0.4886(6) 0.4373(3) 0.3138(3) 0.0249(11) Uani 1 1 d U . .
C106 C 0.4270(6) 0.3946(3) 0.2566(3) 0.0259(12) Uani 1 1 d U . .
C107 C 0.2807(6) 0.3569(3) 0.2405(3) 0.0242(11) Uani 1 1 d U . .
C108 C 0.2021(6) 0.3629(3) 0.2836(3) 0.0236(11) Uani 1 1 d U . .
C109 C 0.2617(6) 0.3981(3) 0.3505(3) 0.0261(12) Uani 1 1 d U . .
C110 C 0.1626(6) 0.4470(3) 0.3690(3) 0.0257(11) Uani 1 1 d U . .
C111 C 0.2037(7) 0.5182(4) 0.4053(3) 0.0281(12) Uani 1 1 d U . .
C112 C 0.3521(7) 0.5567(4) 0.4212(3) 0.0290(12) Uani 1 1 d U . .
C113 C 0.3572(7) 0.6322(4) 0.4234(3) 0.0332(13) Uani 1 1 d U . .
C114 C 0.4631(7) 0.6699(4) 0.4032(3) 0.0327(13) Uani 1 1 d U . .
C115 C 0.5624(6) 0.6332(4) 0.3801(3) 0.0299(12) Uani 1 1 d U . .
C116 C 0.5956(6) 0.6583(3) 0.3298(3) 0.0297(12) Uani 1 1 d U . .
C117 C 0.6193(6) 0.6091(4) 0.2800(3) 0.0296(12) Uani 1 1 d U . .
C118 C 0.6103(6) 0.5322(4) 0.2771(3) 0.0284(12) Uani 1 1 d U . .
C119 C 0.5502(6) 0.4870(4) 0.2169(3) 0.0289(12) Uani 1 1 d U . .
C120 C 0.4583(7) 0.4190(3) 0.2061(3) 0.0285(12) Uani 1 1 d U . .
C121 C 0.3350(7) 0.3974(3) 0.1602(3) 0.0299(12) Uani 1 1 d U . .
C122 C 0.2245(7) 0.3581(3) 0.1814(3) 0.0287(12) Uani 1 1 d U . .
C123 C 0.0897(7) 0.3671(3) 0.1679(3) 0.0281(12) Uani 1 1 d U . .
C124 C 0.0075(6) 0.3749(3) 0.2127(3) 0.0267(12) Uani 1 1 d U . .
C125 C 0.0646(6) 0.3738(3) 0.2698(3) 0.0242(11) Uani 1 1 d U . .
C126 C 0.0396(6) 0.4256(3) 0.3218(3) 0.0252(11) Uani 1 1 d U . .
C127 C -0.0409(6) 0.4760(4) 0.3152(3) 0.0281(12) Uani 1 1 d U . .
C128 C 0.0026(6) 0.5509(4) 0.3547(3) 0.0295(12) Uani 1 1 d U . .
C129 C 0.1226(7) 0.5712(4) 0.3982(3) 0.0313(13) Uani 1 1 d U . .
C130 C 0.2172(7) 0.6422(4) 0.4094(3) 0.0334(13) Uani 1 1 d U . .
C131 C 0.1870(7) 0.6891(3) 0.3766(3) 0.0341(13) Uani 1 1 d U . .
C132 C 0.2965(7) 0.7278(3) 0.3551(3) 0.0365(14) Uani 1 1 d U . .
C133 C 0.4307(7) 0.7185(3) 0.3688(3) 0.0360(14) Uani 1 1 d U . .
C134 C 0.5137(6) 0.7110(3) 0.3227(3) 0.0325(13) Uani 1 1 d U . .
C135 C 0.4587(7) 0.7120(3) 0.2661(3) 0.0332(13) Uani 1 1 d U . .
C136 C 0.4831(7) 0.6617(4) 0.2138(3) 0.0328(13) Uani 1 1 d U . .
C137 C 0.5621(6) 0.6102(4) 0.2204(3) 0.0306(13) Uani 1 1 d U . .
C138 C 0.5188(6) 0.5349(4) 0.1816(3) 0.0300(12) Uani 1 1 d U . .
C139 C 0.3994(7) 0.5133(4) 0.1369(3) 0.0321(13) Uani 1 1 d U . .
C140 C 0.3056(7) 0.4432(4) 0.1264(3) 0.0310(13) Uani 1 1 d U . .
C141 C 0.1642(7) 0.4514(4) 0.1119(3) 0.0337(13) Uani 1 1 d U . .
C142 C 0.0586(7) 0.4144(4) 0.1321(3) 0.0311(13) Uani 1 1 d U . .
C143 C -0.0435(6) 0.4517(4) 0.1556(3) 0.0301(13) Uani 1 1 d U . .
C144 C -0.0749(6) 0.4280(3) 0.2060(3) 0.0281(12) Uani 1 1 d U . .
C145 C -0.0979(6) 0.4772(4) 0.2561(3) 0.0308(13) Uani 1 1 d U . .
C146 C -0.0907(6) 0.5541(4) 0.2588(3) 0.0335(13) Uani 1 1 d U . .
C147 C -0.0282(7) 0.5995(4) 0.3199(3) 0.0344(13) Uani 1 1 d U . .
C148 C 0.0623(7) 0.6664(3) 0.3310(3) 0.0354(13) Uani 1 1 d U . .
C149 C 0.0922(7) 0.6916(3) 0.2811(4) 0.0368(14) Uani 1 1 d U . .
C150 C 0.2383(7) 0.7293(3) 0.2965(4) 0.0371(14) Uani 1 1 d U . .
C151 C 0.3170(7) 0.7217(3) 0.2521(3) 0.0354(13) Uani 1 1 d U . .
C152 C 0.2544(7) 0.6760(4) 0.1916(3) 0.0351(13) Uani 1 1 d U . .
C153 C 0.3580(7) 0.6387(4) 0.1674(3) 0.0343(13) Uani 1 1 d U . .
C154 C 0.3166(7) 0.5661(4) 0.1299(3) 0.0329(13) Uani 1 1 d U . .
C155 C 0.1709(7) 0.5282(4) 0.1146(3) 0.0324(13) Uani 1 1 d U . .
C156 C 0.0724(7) 0.5639(4) 0.1378(3) 0.0342(13) Uani 1 1 d U . .
C157 C -0.0354(7) 0.5268(4) 0.1589(3) 0.0332(13) Uani 1 1 d U . .
C158 C -0.0611(7) 0.5773(4) 0.2111(3) 0.0359(14) Uani 1 1 d U . .
C159 C 0.0327(7) 0.6477(4) 0.2224(3) 0.0367(14) Uani 1 1 d U . .
C160 C 0.1160(7) 0.6402(4) 0.1774(3) 0.0361(14) Uani 1 1 d U . .
C10T C -0.671(3) -0.0669(19) 0.0215(11) 0.115(12) Uani 0.50 1 d PDU A -1
H10A H -0.7190 -0.0311 0.0426 0.173 Uiso 0.25 1 calc PR A -1
H10B H -0.6385 -0.0945 0.0477 0.173 Uiso 0.25 1 calc PR A -1
H10C H -0.7344 -0.1012 -0.0147 0.173 Uiso 0.25 1 calc PR A -1
H10D H -0.6756 -0.1201 0.0078 0.173 Uiso 0.25 1 calc PR A -1
H10E H -0.7561 -0.0567 0.0027 0.173 Uiso 0.25 1 calc PR A -1
H10F H -0.6602 -0.0500 0.0651 0.173 Uiso 0.25 1 calc PR A -1
C1T C -0.5565(18) -0.0293(12) 0.0052(7) 0.068(4) Uani 0.50 1 d PDU A -1
C2T C -0.548(3) 0.0435(15) 0.0232(11) 0.065(6) Uani 0.50 1 d PDU A -1
H2T H -0.6128 0.0642 0.0438 0.078 Uiso 0.50 1 calc PR A -1
C3T C -0.4393(18) 0.0874(11) 0.0106(8) 0.059(4) Uani 0.50 1 d PDU A -1
H3T H -0.4285 0.1395 0.0233 0.071 Uiso 0.50 1 calc PR A -1
C4T C -0.345(3) 0.0558(11) -0.0210(9) 0.045(5) Uani 0.50 1 d PDU A -1
H4T H -0.2724 0.0867 -0.0302 0.055 Uiso 0.50 1 calc PR A -1
C5T C -0.3561(15) -0.0213(8) -0.0390(6) 0.038(3) Uani 0.50 1 d PDU A -1
H5T H -0.2933 -0.0442 -0.0597 0.046 Uiso 0.50 1 calc PR A -1
C6T C -0.469(3) -0.0621(11) -0.0235(12) 0.052(4) Uani 0.50 1 d PDU A -1
H6T H -0.4831 -0.1142 -0.0340 0.063 Uiso 0.50 1 calc PR A -1

loop_
_atom_site_aniso_label
_atom_site_aniso_U_11
_atom_site_aniso_U_22
_atom_site_aniso_U_33
_atom_site_aniso_U_23
_atom_site_aniso_U_13
_atom_site_aniso_U_12
Pt1 0.04791(18) 0.02522(14) 0.02349(14) 0.01368(12) 0.01250(12) 0.01158(12)
O1 0.036(2) 0.032(2) 0.028(2) 0.019(2) 0.0038(18) 0.0001(18)
N1 0.034(3) 0.025(3) 0.025(3) 0.015(2) 0.012(2) 0.007(2)
O2 0.035(2) 0.044(3) 0.034(2) 0.022(2) 0.0130(19) 0.009(2)
N2 0.072(4) 0.025(3) 0.023(3) 0.013(2) 0.025(3) 0.018(3)
C61 0.037(3) 0.022(3) 0.025(3) 0.014(2) 0.012(2) 0.011(2)
C62 0.029(3) 0.017(3) 0.034(3) 0.011(3) 0.013(2) 0.010(2)
C63 0.024(3) 0.023(3) 0.034(3) 0.015(3) 0.011(2) 0.010(2)
C64 0.025(3) 0.021(3) 0.031(3) 0.011(3) 0.009(2) 0.010(2)
C65 0.030(3) 0.020(3) 0.045(4) 0.014(3) 0.013(3) 0.011(2)
C66 0.031(3) 0.023(3) 0.045(3) 0.016(3) 0.021(3) 0.009(2)
C67 0.033(3) 0.024(3) 0.032(3) 0.014(3) 0.010(2) 0.013(2)
C68 0.070(4) 0.040(4) 0.050(4) 0.024(4) 0.034(4) 0.018(4)
C69 0.098(6) 0.049(5) 0.064(5) 0.033(4) 0.051(5) 0.029(5)
C70 0.116(7) 0.053(5) 0.063(5) 0.042(5) 0.054(5) 0.036(5)
C71 0.105(6) 0.043(4) 0.035(4) 0.025(4) 0.027(4) 0.035(4)
C72 0.085(4) 0.022(3) 0.013(3) 0.007(3) 0.011(3) 0.021(3)
C73 0.079(4) 0.034(4) 0.018(3) 0.010(3) 0.011(3) 0.032(3)
C74 0.091(5) 0.065(5) 0.038(4) 0.032(4) 0.013(4) 0.042(5)
C75 0.081(5) 0.099(7) 0.060(5) 0.050(5) 0.017(5) 0.056(6)
C76 0.064(5) 0.071(6) 0.051(5) 0.029(4) 0.016(4) 0.034(5)
C77 0.050(4) 0.055(5) 0.044(4) 0.028(4) 0.011(3) 0.023(4)
C78 0.053(3) 0.030(3) 0.023(3) 0.008(3) 0.004(3) 0.018(3)
C1 0.029(3) 0.029(3) 0.022(3) 0.014(2) 0.005(2) 0.004(2)
C2 0.027(3) 0.028(3) 0.030(3) 0.020(2) 0.001(2) 0.009(2)
C3 0.028(3) 0.034(3) 0.025(3) 0.016(3) -0.002(2) 0.006(2)
C4 0.035(3) 0.035(3) 0.022(3) 0.011(3) 0.002(3) 0.001(3)
C5 0.031(3) 0.027(3) 0.019(3) 0.006(2) 0.008(2) 0.003(2)
C6 0.030(3) 0.026(3) 0.027(3) 0.006(2) 0.018(2) 0.005(2)
C7 0.023(3) 0.027(3) 0.032(3) 0.014(2) 0.018(2) 0.010(2)
C8 0.018(3) 0.026(3) 0.031(3) 0.019(2) 0.010(2) 0.007(2)
C9 0.026(3) 0.018(3) 0.024(3) 0.009(2) 0.006(2) 0.003(2)
C10 0.029(3) 0.012(2) 0.027(3) 0.008(2) 0.010(2) 0.001(2)
C11 0.034(3) 0.015(3) 0.035(3) 0.015(2) 0.010(2) 0.007(2)
C12 0.033(3) 0.025(3) 0.041(3) 0.023(3) 0.010(2) 0.016(2)
C13 0.031(3) 0.026(3) 0.050(3) 0.019(3) 0.010(3) 0.021(2)
C14 0.018(3) 0.044(3) 0.053(4) 0.030(3) 0.006(3) 0.020(2)
C15 0.023(3) 0.044(3) 0.039(3) 0.024(3) -0.007(2) 0.008(3)
C16 0.021(3) 0.047(3) 0.040(4) 0.019(3) -0.004(3) 0.001(3)
C17 0.025(3) 0.032(3) 0.032(3) 0.008(3) -0.005(2) -0.009(2)
C18 0.036(3) 0.031(3) 0.024(3) 0.005(3) -0.001(3) -0.005(3)
C19 0.049(3) 0.017(3) 0.031(3) -0.001(3) 0.013(3) 0.001(3)
C20 0.040(3) 0.023(3) 0.033(3) 0.004(3) 0.022(3) 0.011(2)
C21 0.034(3) 0.022(3) 0.047(4) 0.011(3) 0.024(3) 0.015(2)
C22 0.021(3) 0.025(3) 0.046(3) 0.015(3) 0.021(2) 0.015(2)
C23 0.017(3) 0.036(3) 0.049(3) 0.026(3) 0.009(2) 0.014(2)
C24 0.016(3) 0.038(3) 0.036(3) 0.022(3) 0.006(2) 0.005(2)
C25 0.016(3) 0.027(3) 0.029(3) 0.013(2) 0.006(2) 0.000(2)
C26 0.019(3) 0.018(3) 0.025(3) 0.006(2) 0.002(2) -0.003(2)
C27 0.034(3) 0.019(3) 0.022(3) 0.004(3) 0.004(2) -0.003(2)
C28 0.037(3) 0.019(3) 0.030(3) 0.002(3) 0.012(3) 0.003(2)
C29 0.042(3) 0.012(3) 0.039(3) 0.007(3) 0.019(3) 0.008(2)
C30 0.039(3) 0.023(3) 0.049(3) 0.011(3) 0.020(3) 0.022(3)
C31 0.032(3) 0.030(3) 0.051(4) 0.012(3) 0.026(3) 0.020(2)
C32 0.024(3) 0.034(3) 0.054(3) 0.017(3) 0.024(3) 0.017(2)
C33 0.016(3) 0.045(3) 0.058(4) 0.024(3) 0.012(3) 0.015(3)
C34 0.012(3) 0.042(3) 0.049(4) 0.018(3) 0.001(3) 0.004(2)
C35 0.016(3) 0.035(3) 0.047(3) 0.014(3) 0.008(3) 0.000(2)
C36 0.026(3) 0.020(3) 0.049(4) 0.009(3) 0.005(3) -0.006(2)
C37 0.031(3) 0.021(3) 0.039(4) 0.002(3) 0.002(3) -0.007(2)
C38 0.037(3) 0.014(3) 0.037(3) -0.002(3) 0.008(3) -0.002(2)
C39 0.040(3) 0.011(3) 0.046(3) 0.008(3) 0.020(3) 0.007(2)
C40 0.039(3) 0.017(3) 0.049(3) 0.012(3) 0.022(3) 0.017(2)
C41 0.036(3) 0.027(3) 0.052(3) 0.028(3) 0.019(3) 0.019(2)
C42 0.026(3) 0.033(3) 0.052(4) 0.030(3) 0.012(3) 0.020(2)
C43 0.026(3) 0.038(3) 0.039(3) 0.028(3) -0.001(2) 0.004(3)
C44 0.024(3) 0.037(3) 0.027(3) 0.019(3) -0.003(2) 0.001(2)
C45 0.029(3) 0.032(3) 0.019(3) 0.009(3) 0.002(2) 0.000(2)
C46 0.040(3) 0.036(3) 0.020(3) 0.011(3) 0.009(3) 0.003(3)
C47 0.040(3) 0.027(3) 0.022(3) -0.001(3) 0.014(3) 0.004(3)
C48 0.044(3) 0.027(3) 0.035(3) 0.003(3) 0.026(3) 0.012(3)
C49 0.039(3) 0.035(3) 0.033(3) 0.011(3) 0.023(3) 0.006(3)
C50 0.025(3) 0.038(3) 0.044(3) 0.016(3) 0.023(3) 0.010(2)
C51 0.022(3) 0.031(3) 0.055(4) 0.022(3) 0.018(3) 0.006(2)
C52 0.029(3) 0.026(3) 0.045(3) 0.020(3) 0.017(2) 0.001(2)
C53 0.032(3) 0.018(3) 0.049(3) 0.016(3) 0.018(3) 0.000(2)
C54 0.039(3) 0.016(3) 0.048(3) 0.016(3) 0.019(3) 0.008(2)
C55 0.039(3) 0.023(3) 0.049(3) 0.026(3) 0.017(3) 0.013(2)
C56 0.032(3) 0.031(3) 0.039(3) 0.027(3) 0.013(3) 0.010(2)
C57 0.036(3) 0.039(3) 0.028(3) 0.025(3) 0.007(2) 0.006(3)
C58 0.037(3) 0.036(3) 0.022(3) 0.017(3) 0.007(2) -0.003(3)
C59 0.041(3) 0.039(3) 0.026(3) 0.018(3) 0.018(3) 0.006(3)
C60 0.036(3) 0.032(3) 0.039(3) 0.025(3) 0.018(3) 0.003(2)
Pt2 0.03542(15) 0.03281(15) 0.02347(14) 0.01495(12) 0.00794(11) 0.01358(12)
O3 0.034(2) 0.035(2) 0.035(2) 0.024(2) 0.0038(19) 0.0080(19)
N3 0.038(3) 0.037(3) 0.032(3) 0.022(3) 0.010(2) 0.019(2)
N4 0.042(3) 0.024(3) 0.025(3) 0.009(2) 0.006(2) 0.015(2)
O4 0.047(3) 0.054(3) 0.037(3) 0.027(2) 0.021(2) 0.026(2)
C161 0.039(3) 0.035(3) 0.024(3) 0.019(3) 0.008(3) 0.013(3)
C162 0.036(3) 0.057(4) 0.025(3) 0.024(3) 0.011(3) 0.019(3)
C163 0.027(3) 0.066(4) 0.039(4) 0.036(4) 0.003(3) 0.010(3)
C164 0.031(3) 0.088(5) 0.053(5) 0.053(5) 0.006(3) 0.006(4)
C165 0.037(4) 0.105(6) 0.062(5) 0.064(5) 0.020(4) 0.028(4)
C166 0.034(3) 0.095(5) 0.035(4) 0.039(4) 0.019(3) 0.031(3)
C167 0.038(3) 0.066(4) 0.032(3) 0.034(3) 0.018(3) 0.021(3)
C168 0.046(4) 0.028(3) 0.037(4) 0.010(3) 0.010(3) 0.018(3)
C169 0.056(4) 0.033(4) 0.045(4) 0.011(3) 0.013(3) 0.021(3)
C170 0.054(4) 0.033(4) 0.051(4) 0.022(3) 0.011(3) 0.020(3)
C171 0.050(4) 0.026(3) 0.031(3) 0.007(3) 0.009(3) 0.011(3)
C172 0.043(3) 0.024(3) 0.022(3) 0.008(3) 0.004(3) 0.005(3)
C173 0.039(3) 0.027(3) 0.014(3) 0.007(3) 0.004(2) 0.004(3)
C174 0.052(4) 0.035(4) 0.021(3) 0.011(3) 0.011(3) 0.013(3)
C175 0.051(4) 0.040(4) 0.029(3) 0.015(3) 0.021(3) 0.017(3)
C176 0.042(4) 0.036(3) 0.030(3) 0.012(3) 0.013(3) 0.019(3)
C177 0.038(3) 0.031(3) 0.019(3) 0.009(3) 0.007(2) 0.013(3)
C178 0.033(3) 0.025(3) 0.021(3) 0.007(3) 0.008(2) 0.007(2)
C101 0.025(3) 0.038(3) 0.029(3) 0.019(3) 0.008(2) 0.013(2)
C102 0.029(3) 0.034(3) 0.016(3) 0.009(3) -0.002(2) 0.005(2)
C103 0.022(3) 0.037(3) 0.026(3) 0.011(3) -0.001(2) 0.004(2)
C104 0.016(3) 0.037(3) 0.034(3) 0.018(3) 0.005(2) 0.011(2)
C105 0.021(3) 0.030(3) 0.033(3) 0.018(2) 0.008(2) 0.016(2)
C106 0.034(3) 0.022(3) 0.032(3) 0.014(2) 0.014(2) 0.019(2)
C107 0.033(3) 0.012(2) 0.031(3) 0.007(2) 0.010(2) 0.010(2)
C108 0.031(3) 0.015(3) 0.029(3) 0.011(2) 0.006(2) 0.007(2)
C109 0.026(3) 0.028(3) 0.030(3) 0.017(3) 0.007(2) 0.007(2)
C110 0.027(3) 0.031(3) 0.025(3) 0.015(2) 0.012(2) 0.005(2)
C111 0.033(3) 0.037(3) 0.016(3) 0.007(2) 0.013(2) 0.008(2)
C112 0.035(3) 0.034(3) 0.016(3) 0.006(3) 0.006(2) 0.002(2)
C113 0.039(3) 0.034(3) 0.021(3) 0.000(3) 0.008(3) 0.007(3)
C114 0.029(3) 0.024(3) 0.032(3) -0.002(3) -0.001(3) -0.005(2)
C115 0.019(3) 0.032(3) 0.029(3) 0.006(3) -0.004(2) -0.005(2)
C116 0.016(3) 0.027(3) 0.041(3) 0.012(3) -0.001(2) -0.004(2)
C117 0.015(3) 0.040(3) 0.040(3) 0.020(3) 0.011(2) 0.006(2)
C118 0.014(3) 0.036(3) 0.042(3) 0.020(3) 0.011(2) 0.009(2)
C119 0.023(3) 0.039(3) 0.038(3) 0.019(3) 0.020(2) 0.019(2)
C120 0.037(3) 0.028(3) 0.030(3) 0.010(3) 0.018(2) 0.022(2)
C121 0.045(3) 0.023(3) 0.024(3) 0.001(3) 0.018(3) 0.015(3)
C122 0.040(3) 0.018(3) 0.029(3) 0.004(3) 0.010(3) 0.010(2)
C123 0.039(3) 0.015(3) 0.020(3) -0.002(2) -0.002(2) -0.001(2)
C124 0.024(3) 0.015(3) 0.034(3) 0.006(3) 0.000(2) -0.005(2)
C125 0.029(3) 0.014(2) 0.032(3) 0.012(2) 0.009(2) -0.001(2)
C126 0.022(3) 0.026(3) 0.031(3) 0.015(2) 0.013(2) -0.001(2)
C127 0.017(3) 0.035(3) 0.039(3) 0.015(3) 0.018(2) 0.006(2)
C128 0.026(3) 0.034(3) 0.037(3) 0.012(3) 0.025(2) 0.011(2)
C129 0.038(3) 0.033(3) 0.029(3) 0.008(3) 0.023(3) 0.011(3)
C130 0.041(3) 0.029(3) 0.028(3) -0.002(3) 0.020(3) 0.011(3)
C131 0.043(3) 0.019(3) 0.042(4) 0.000(3) 0.021(3) 0.015(3)
C132 0.040(3) 0.017(3) 0.052(4) 0.003(3) 0.017(3) 0.009(3)
C133 0.040(3) 0.018(3) 0.040(4) -0.002(3) 0.008(3) -0.002(3)
C134 0.025(3) 0.015(3) 0.050(4) 0.005(3) 0.006(3) -0.007(2)
C135 0.030(3) 0.020(3) 0.057(4) 0.024(3) 0.016(3) 0.001(2)
C136 0.028(3) 0.034(3) 0.048(3) 0.029(3) 0.015(3) 0.004(2)
C137 0.020(3) 0.040(3) 0.043(3) 0.025(3) 0.017(2) 0.006(2)
C138 0.028(3) 0.044(3) 0.033(3) 0.021(3) 0.025(2) 0.017(3)
C139 0.043(3) 0.041(3) 0.026(3) 0.019(3) 0.024(3) 0.016(3)
C140 0.044(3) 0.035(3) 0.017(3) 0.006(3) 0.017(3) 0.014(3)
C141 0.046(3) 0.038(3) 0.016(3) 0.007(3) 0.003(3) 0.010(3)
C142 0.036(3) 0.028(3) 0.019(3) 0.000(3) -0.006(2) 0.000(2)
C143 0.021(3) 0.031(3) 0.031(3) 0.010(3) -0.010(2) 0.001(2)
C144 0.012(3) 0.030(3) 0.040(3) 0.015(3) -0.002(2) -0.003(2)
C145 0.014(3) 0.034(3) 0.049(3) 0.019(3) 0.010(3) 0.004(2)
C146 0.014(3) 0.040(3) 0.055(4) 0.020(3) 0.011(3) 0.014(2)
C147 0.026(3) 0.039(3) 0.048(3) 0.015(3) 0.021(3) 0.020(3)
C148 0.037(3) 0.025(3) 0.050(4) 0.006(3) 0.023(3) 0.021(2)
C149 0.035(3) 0.023(3) 0.063(4) 0.019(3) 0.016(3) 0.019(2)
C150 0.040(3) 0.013(3) 0.064(4) 0.014(3) 0.015(3) 0.011(2)
C151 0.037(3) 0.018(3) 0.061(4) 0.024(3) 0.014(3) 0.010(2)
C152 0.040(3) 0.029(3) 0.052(4) 0.035(3) 0.012(3) 0.011(2)
C153 0.039(3) 0.037(3) 0.041(3) 0.030(3) 0.014(3) 0.012(3)
C154 0.037(3) 0.049(3) 0.025(3) 0.028(3) 0.012(3) 0.012(3)
C155 0.042(3) 0.040(3) 0.020(3) 0.018(3) 0.003(3) 0.010(3)
C156 0.034(3) 0.044(3) 0.032(3) 0.027(3) -0.002(2) 0.012(3)
C157 0.027(3) 0.037(3) 0.036(3) 0.020(3) -0.006(3) 0.007(3)
C158 0.023(3) 0.037(3) 0.056(4) 0.024(3) 0.004(3) 0.018(3)
C159 0.032(3) 0.031(3) 0.060(4) 0.026(3) 0.008(3) 0.021(3)
C160 0.038(3) 0.032(3) 0.052(4) 0.029(3) 0.008(3) 0.019(3)
C10T 0.074(17) 0.20(3) 0.048(18) 0.05(2) 0.002(13) -0.034(17)
C1T 0.044(8) 0.130(12) 0.029(9) 0.039(11) -0.002(6) 0.000(10)
C2T 0.043(11) 0.138(13) 0.035(12) 0.043(13) 0.012(9) 0.044(12)
C3T 0.059(10) 0.093(11) 0.039(9) 0.025(9) 0.015(8) 0.045(9)
C4T 0.053(11) 0.047(7) 0.042(13) 0.014(8) 0.012(9) 0.022(8)
C5T 0.045(7) 0.048(7) 0.021(6) 0.021(6) -0.004(5) 0.002(6)
C6T 0.052(11) 0.062(9) 0.034(12) 0.024(8) -0.014(8) -0.008(7)

loop_
_atom_type_symbol
_atom_type_description
_atom_type_scat_dispersion_real
_atom_type_scat_dispersion_imag
_atom_type_scat_source
C C 0.0181 0.0091 'International Tables Vol C Tables 4.2.6.8 and 6.1.1.4'
H H 0.0000 0.0000 'International Tables Vol C Tables 4.2.6.8 and 6.1.1.4'
N N 0.0311 0.0180 'International Tables Vol C Tables 4.2.6.8 and 6.1.1.4'
O O 0.0492 0.0322 'International Tables Vol C Tables 4.2.6.8 and 6.1.1.4'
Pt Pt -4.5932 6.9264 'International Tables Vol C Tables 4.2.6.8 and 6.1.1.4'

loop_
_geom_angle_atom_site_label_1
_geom_angle_atom_site_label_2
_geom_angle_atom_site_label_3
_geom_angle
N1 Pt1 C78 100.6(3)
N1 Pt1 N2 177.5(2)
C78 Pt1 N2 81.5(3)
N1 Pt1 O2 84.92(19)
C78 Pt1 O2 172.6(2)
N2 Pt1 O2 92.9(2)
N1 O1 C1 108.8(4)
C61 N1 O1 113.8(5)
C61 N1 Pt1 128.6(4)
O1 N1 Pt1 117.7(3)
C67 O2 Pt1 121.5(4)
C72 N2 C68 121.6(6)
C72 N2 Pt1 115.6(5)
C68 N2 Pt1 122.6(5)
N1 C61 C62 121.9(5)
N1 C61 C9 110.7(5)
C62 C61 C9 127.4(5)
C63 C62 C67 118.7(6)
C63 C62 C61 120.0(5)
C67 C62 C61 121.2(6)
C64 C63 C62 122.0(6)
C64 C63 H63 119.0
C62 C63 H63 119.0
C63 C64 C65 119.4(6)
C63 C64 H64 120.3
C65 C64 H64 120.3
C66 C65 C64 119.4(6)
C66 C65 H65 120.3
C64 C65 H65 120.3
C65 C66 C67 123.1(6)
C65 C66 H66 118.5
C67 C66 H66 118.5
O2 C67 C66 118.1(6)
O2 C67 C62 124.6(6)
C66 C67 C62 117.3(6)
N2 C68 C69 121.4(8)
N2 C68 H68 119.3
C69 C68 H68 119.3
C68 C69 C70 118.5(9)
C68 C69 H69 120.8
C70 C69 H69 120.8
C71 C70 C69 119.8(8)
C71 C70 H70 120.1
C69 C70 H70 120.1
C70 C71 C72 120.2(8)
C70 C71 H71 119.9
C72 C71 H71 119.9
N2 C72 C71 118.5(8)
N2 C72 C73 115.4(6)
C71 C72 C73 126.1(7)
C74 C73 C78 120.5(8)
C74 C73 C72 124.8(7)
C78 C73 C72 114.7(6)
C75 C74 C73 121.1(8)
C75 C74 H74 119.4
C73 C74 H74 119.4
C74 C75 C76 119.2(8)
C74 C75 H75 120.4
C76 C75 H75 120.4
C77 C76 C75 119.7(9)
C77 C76 H76 120.2
C75 C76 H76 120.2
C78 C77 C76 122.7(7)
C78 C77 H77 118.7
C76 C77 H77 118.7
C77 C78 C73 116.7(7)
C77 C78 Pt1 130.1(5)
C73 C78 Pt1 112.8(6)
O1 C1 C2 108.5(5)
O1 C1 C5 109.5(5)
C2 C1 C5 101.2(5)
O1 C1 C9 105.3(4)
C2 C1 C9 117.0(5)
C5 C1 C9 115.2(5)
C12 C2 C3 120.6(6)
C12 C2 C1 123.7(5)
C3 C2 C1 109.5(5)
C15 C3 C2 120.2(6)
C15 C3 C4 120.0(6)
C2 C3 C4 108.9(5)
C18 C4 C5 121.2(6)
C18 C4 C3 119.6(6)
C5 C4 C3 108.2(6)
C6 C5 C4 119.0(6)
C6 C5 C1 123.8(5)
C4 C5 C1 109.6(5)
C5 C6 C20 121.0(6)
C5 C6 C7 121.0(5)
C20 C6 C7 106.9(5)
C8 C7 C22 121.0(6)
C8 C7 C6 119.6(5)
C22 C7 C6 107.9(5)
C7 C8 C25 118.1(5)
C7 C8 C9 124.5(5)
C25 C8 C9 110.1(5)
C8 C9 C61 115.3(5)
C8 C9 C10 100.1(4)
C61 C9 C10 114.5(5)
C8 C9 C1 114.3(5)
C61 C9 C1 100.8(4)
C10 C9 C1 112.4(5)
C11 C10 C26 118.8(5)
C11 C10 C9 123.8(5)
C26 C10 C9 109.9(5)
C10 C11 C29 119.9(5)
C10 C11 C12 121.1(6)
C29 C11 C12 107.0(5)
C2 C12 C13 119.8(6)
C2 C12 C11 119.9(6)
C13 C12 C11 108.1(6)
C14 C13 C12 120.9(6)
C14 C13 C30 119.3(6)
C12 C13 C30 108.6(6)
C13 C14 C33 120.8(7)
C13 C14 C15 119.6(6)
C33 C14 C15 107.3(6)
C3 C15 C16 119.8(6)
C3 C15 C14 118.8(6)
C16 C15 C14 109.5(6)
C17 C16 C15 120.6(6)
C17 C16 C34 120.1(6)
C15 C16 C34 107.0(7)
C16 C17 C37 120.3(6)
C16 C17 C18 120.2(6)
C37 C17 C18 107.6(6)
C4 C18 C19 119.1(6)
C4 C18 C17 119.8(6)
C19 C18 C17 108.3(6)
C20 C19 C18 120.4(6)
C20 C19 C38 119.4(6)
C18 C19 C38 108.4(6)
C19 C20 C6 119.3(6)
C19 C20 C21 121.2(6)
C6 C20 C21 108.1(6)
C40 C21 C22 120.0(6)
C40 C21 C20 119.4(6)
C22 C21 C20 108.8(5)
C23 C22 C7 120.5(6)
C23 C22 C21 120.1(6)
C7 C22 C21 108.2(6)
C22 C23 C24 119.4(5)
C22 C23 C42 120.3(6)
C24 C23 C42 108.2(6)
C25 C24 C23 119.6(6)
C25 C24 C44 119.8(6)
C23 C24 C44 108.5(5)
C24 C25 C8 121.2(6)
C24 C25 C26 120.1(5)
C8 C25 C26 108.6(5)
C27 C26 C10 122.0(5)
C27 C26 C25 120.0(5)
C10 C26 C25 108.6(5)
C26 C27 C28 119.0(6)
C26 C27 C45 120.0(6)
C28 C27 C45 108.2(5)
C29 C28 C27 120.1(6)
C29 C28 C47 119.2(6)
C27 C28 C47 107.9(5)
C28 C29 C30 121.1(6)
C28 C29 C11 120.0(6)
C30 C29 C11 108.1(6)
C31 C30 C29 119.3(6)
C31 C30 C13 120.9(6)
C29 C30 C13 108.2(6)
C30 C31 C48 120.8(6)
C30 C31 C32 118.9(7)
C48 C31 C32 108.6(6)
C33 C32 C50 120.2(6)
C33 C32 C31 120.5(6)
C50 C32 C31 107.2(6)
C32 C33 C14 119.6(6)
C32 C33 C34 119.8(6)
C14 C33 C34 108.0(6)
C35 C34 C33 120.1(7)
C35 C34 C16 120.1(6)
C33 C34 C16 108.2(6)
C34 C35 C51 119.9(6)
C34 C35 C36 119.5(6)
C51 C35 C36 107.6(6)
C37 C36 C53 120.3(6)
C37 C36 C35 120.3(6)
C53 C36 C35 108.1(6)
C36 C37 C38 120.0(6)
C36 C37 C17 119.8(6)
C38 C37 C17 107.8(6)
C39 C38 C37 120.0(6)
C39 C38 C19 119.8(6)
C37 C38 C19 107.8(6)
C38 C39 C54 120.3(6)
C38 C39 C40 120.0(6)
C54 C39 C40 108.0(6)
C21 C40 C39 120.2(6)
C21 C40 C41 119.6(6)
C39 C40 C41 107.5(6)
C42 C41 C55 120.0(6)
C42 C41 C40 120.2(6)
C55 C41 C40 108.2(6)
C41 C42 C43 119.9(6)
C41 C42 C23 119.7(6)
C43 C42 C23 108.1(5)
C57 C43 C42 120.5(6)
C57 C43 C44 119.1(6)
C42 C43 C44 108.1(6)
C45 C44 C43 120.2(6)
C45 C44 C24 119.8(5)
C43 C44 C24 107.1(6)
C44 C45 C46 120.9(6)
C44 C45 C27 120.2(6)
C46 C45 C27 107.8(5)
C58 C46 C45 119.7(6)
C58 C46 C47 120.5(6)
C45 C46 C47 108.2(5)
C48 C47 C46 119.4(6)
C48 C47 C28 119.8(6)
C46 C47 C28 107.9(5)
C47 C48 C31 119.6(6)
C47 C48 C49 120.4(6)
C31 C48 C49 107.7(6)
C59 C49 C48 119.6(6)
C59 C49 C50 120.3(6)
C48 C49 C50 108.2(6)
C51 C50 C32 120.2(6)
C51 C50 C49 119.8(6)
C32 C50 C49 108.3(6)
C50 C51 C35 119.7(6)
C50 C51 C52 119.8(6)
C35 C51 C52 108.3(6)
C60 C52 C53 120.3(6)
C60 C52 C51 120.5(6)
C53 C52 C51 107.5(6)
C54 C53 C36 120.4(6)
C54 C53 C52 119.0(6)
C36 C53 C52 108.5(6)
C53 C54 C55 120.0(6)
C53 C54 C39 119.1(6)
C55 C54 C39 108.2(6)
C56 C55 C41 120.3(6)
C56 C55 C54 120.6(6)
C41 C55 C54 108.1(6)
C55 C56 C57 120.2(6)
C55 C56 C60 118.9(6)
C57 C56 C60 108.7(6)
C43 C57 C56 119.2(6)
C43 C57 C58 120.5(6)
C56 C57 C58 108.3(6)
C46 C58 C57 119.6(6)
C46 C58 C59 119.8(6)
C57 C58 C59 107.6(6)
C49 C59 C58 120.4(6)
C49 C59 C60 119.3(6)
C58 C59 C60 108.5(6)
C52 C60 C56 121.1(6)
C52 C60 C59 120.4(6)
C56 C60 C59 106.9(6)
C178 Pt2 N3 102.0(2)
C178 Pt2 N4 81.5(2)
N3 Pt2 N4 175.8(2)
C178 Pt2 O4 172.9(2)
N3 Pt2 O4 84.8(2)
N4 Pt2 O4 91.6(2)
N3 O3 C109 108.8(4)
C161 N3 O3 113.3(5)
C161 N3 Pt2 125.3(4)
O3 N3 Pt2 121.1(4)
C168 N4 C172 120.7(5)
C168 N4 Pt2 123.5(5)
C172 N4 Pt2 115.7(4)
C167 O4 Pt2 118.0(4)
N3 C161 C162 123.2(6)
N3 C161 C101 111.9(6)
C162 C161 C101 124.5(6)
C163 C162 C167 119.9(7)
C163 C162 C161 121.0(6)
C167 C162 C161 118.7(7)
C162 C163 C164 120.4(8)
C162 C163 H163 119.8
C164 C163 H163 119.8
C165 C164 C163 119.9(8)
C165 C164 H164 120.1
C163 C164 H164 120.1
C164 C165 C166 121.8(7)
C164 C165 H165 119.1
C166 C165 H165 119.1
C165 C166 C167 119.8(8)
C165 C166 H166 120.1
C167 C166 H166 120.1
O4 C167 C166 118.7(7)
O4 C167 C162 123.2(6)
C166 C167 C162 118.1(7)
N4 C168 C169 122.1(7)
N4 C168 H168 118.9
C169 C168 H168 118.9
C168 C169 C170 118.9(7)
C168 C169 H169 120.5
C170 C169 H169 120.5
C171 C170 C169 118.8(6)
C171 C170 H170 120.6
C169 C170 H170 120.6
C170 C171 C172 121.1(7)
C170 C171 H171 119.4
C172 C171 H171 119.4
N4 C172 C171 118.3(6)
N4 C172 C173 114.0(5)
C171 C172 C173 127.4(6)
C174 C173 C178 121.1(6)
C174 C173 C172 123.8(6)
C178 C173 C172 115.1(6)
C175 C174 C173 120.2(6)
C175 C174 H174 119.9
C173 C174 H174 119.9
C174 C175 C176 119.3(6)
C174 C175 H175 120.4
C176 C175 H175 120.4
C175 C176 C177 120.9(6)
C175 C176 H176 119.5
C177 C176 H176 119.5
C178 C177 C176 121.0(6)
C178 C177 H177 119.5
C176 C177 H177 119.5
C177 C178 C173 117.4(6)
C177 C178 Pt2 129.0(5)
C173 C178 Pt2 113.6(4)
C161 C101 C102 117.1(5)
C161 C101 C105 110.9(5)
C102 C101 C105 99.6(5)
C161 C101 C109 100.8(5)
C102 C101 C109 114.7(5)
C105 C101 C109 114.3(5)
C112 C102 C103 119.0(6)
C112 C102 C101 122.4(6)
C103 C102 C101 110.7(5)
C115 C103 C102 121.7(6)
C115 C103 C104 119.9(6)
C102 C103 C104 109.0(6)
C118 C104 C105 121.0(6)
C118 C104 C103 120.1(6)
C105 C104 C103 108.2(5)
C106 C105 C104 120.1(6)
C106 C105 C101 122.9(6)
C104 C105 C101 110.0(5)
C105 C106 C120 119.9(6)
C105 C106 C107 121.7(5)
C120 C106 C107 107.0(5)
C108 C107 C122 120.9(6)
C108 C107 C106 120.1(6)
C122 C107 C106 108.3(5)
C107 C108 C125 119.1(5)
C107 C108 C109 123.8(6)
C125 C108 C109 109.6(5)
O3 C109 C110 108.7(5)
O3 C109 C108 110.2(5)
C110 C109 C108 101.7(5)
O3 C109 C101 104.8(4)
C110 C109 C101 115.9(5)
C108 C109 C101 115.4(5)
C111 C110 C126 119.5(6)
C111 C110 C109 123.8(6)
C126 C110 C109 109.3(5)
C110 C111 C129 120.1(6)
C110 C111 C112 120.4(6)
C129 C111 C112 107.9(6)
C102 C112 C113 120.3(6)
C102 C112 C111 121.1(6)
C113 C112 C111 107.0(6)
C114 C113 C112 119.7(6)
C114 C113 C130 119.6(6)
C112 C113 C130 109.1(6)
C113 C114 C115 119.7(6)
C113 C114 C133 119.4(6)
C115 C114 C133 109.0(6)
C103 C115 C114 119.3(6)
C103 C115 C116 119.8(6)
C114 C115 C116 108.1(6)
C117 C116 C134 120.0(6)
C117 C116 C115 119.9(6)
C134 C116 C115 107.9(6)
C116 C117 C137 120.2(6)
C116 C117 C118 120.0(6)
C137 C117 C118 107.4(6)
C104 C118 C119 119.6(6)
C104 C118 C117 120.3(6)
C119 C118 C117 108.4(5)
C120 C119 C118 119.7(6)
C120 C119 C138 119.6(6)
C118 C119 C138 108.2(6)
C119 C120 C121 119.7(6)
C119 C120 C106 119.6(6)
C121 C120 C106 108.8(6)
C140 C121 C120 120.6(6)
C140 C121 C122 120.2(6)
C120 C121 C122 107.8(5)
C123 C122 C107 119.8(6)
C123 C122 C121 120.0(6)
C107 C122 C121 108.1(6)
C122 C123 C124 120.0(6)
C122 C123 C142 119.9(6)
C124 C123 C142 108.5(6)
C125 C124 C123 119.2(6)
C125 C124 C144 120.1(6)
C123 C124 C144 108.3(5)
C124 C125 C108 121.1(6)
C124 C125 C126 119.3(5)
C108 C125 C126 108.6(5)
C127 C126 C125 120.4(6)
C127 C126 C110 120.8(6)
C125 C126 C110 108.3(5)
C126 C127 C145 119.7(6)
C126 C127 C128 119.0(6)
C145 C127 C128 108.7(6)
C129 C128 C127 119.6(6)
C129 C128 C147 120.2(6)
C127 C128 C147 107.9(6)
C128 C129 C111 120.9(6)
C128 C129 C130 119.5(6)
C111 C129 C130 108.2(6)
C131 C130 C113 120.7(6)
C131 C130 C129 120.3(7)
C113 C130 C129 107.7(6)
C130 C131 C148 119.2(6)
C130 C131 C132 119.7(6)
C148 C131 C132 108.4(6)
C133 C132 C150 121.0(7)
C133 C132 C131 119.5(6)
C150 C132 C131 107.7(6)
C132 C133 C114 121.1(6)
C132 C133 C134 119.1(7)
C114 C133 C134 107.6(6)
C135 C134 C116 120.0(6)
C135 C134 C133 120.4(6)
C116 C134 C133 107.4(6)
C134 C135 C136 120.8(6)
C134 C135 C151 120.0(6)
C136 C135 C151 107.7(6)
C137 C136 C135 119.4(6)
C137 C136 C153 119.4(6)
C135 C136 C153 108.5(6)
C136 C137 C138 120.2(6)
C136 C137 C117 119.6(6)
C138 C137 C117 107.9(5)
C139 C138 C137 120.1(6)
C139 C138 C119 120.3(6)
C137 C138 C119 108.1(6)
C138 C139 C140 119.6(6)
C138 C139 C154 120.2(6)
C140 C139 C154 107.6(6)
C121 C140 C139 120.2(6)
C121 C140 C141 119.4(6)
C139 C140 C141 109.0(6)
C142 C141 C140 120.7(6)
C142 C141 C155 119.5(6)
C140 C141 C155 107.3(6)
C141 C142 C143 120.4(6)
C141 C142 C123 119.8(6)
C143 C142 C123 107.4(6)
C157 C143 C142 119.8(6)
C157 C143 C144 118.9(6)
C142 C143 C144 108.4(5)
C145 C144 C124 120.0(6)
C145 C144 C143 120.8(6)
C124 C144 C143 107.3(6)
C144 C145 C127 120.5(6)
C144 C145 C146 120.0(6)
C127 C145 C146 107.7(6)
C158 C146 C147 120.6(6)
C158 C146 C145 119.7(6)
C147 C146 C145 107.7(6)
C148 C147 C128 119.7(6)
C148 C147 C146 120.2(6)
C128 C147 C146 108.0(6)
C147 C148 C131 121.2(6)
C147 C148 C149 119.5(7)
C131 C148 C149 108.1(6)
C159 C149 C148 120.3(6)
C159 C149 C150 119.7(7)
C148 C149 C150 107.5(7)
C151 C150 C132 120.1(6)
C151 C150 C149 119.8(7)
C132 C150 C149 108.4(6)
C150 C151 C152 120.0(6)
C150 C151 C135 119.3(7)
C152 C151 C135 108.4(6)
C160 C152 C151 119.9(7)
C160 C152 C153 120.9(7)
C151 C152 C153 107.5(6)
C154 C153 C136 120.4(6)
C154 C153 C152 119.3(6)
C136 C153 C152 107.9(6)
C153 C154 C139 119.7(6)
C153 C154 C155 120.0(6)
C139 C154 C155 108.3(6)
C156 C155 C141 119.6(6)
C156 C155 C154 120.5(6)
C141 C155 C154 107.8(6)
C155 C156 C157 121.3(6)
C155 C156 C160 119.5(6)
C157 C156 C160 107.6(6)
C143 C157 C156 119.4(6)
C143 C157 C158 119.7(6)
C156 C157 C158 109.3(6)
C146 C158 C157 120.9(6)
C146 C158 C159 119.5(7)
C157 C158 C159 107.3(6)
C149 C159 C160 119.6(6)
C149 C159 C158 120.0(7)
C160 C159 C158 108.4(6)
C152 C160 C159 121.1(7)
C152 C160 C156 119.8(6)
C159 C160 C156 107.4(6)
C1T C10T H10A 109.5
C1T C10T H10B 109.5
H10A C10T H10B 109.5
C1T C10T H10C 109.5
H10A C10T H10C 109.5
H10B C10T H10C 109.5
C1T C10T H10D 109.5
H10A C10T H10D 141.1
H10B C10T H10D 56.3
H10C C10T H10D 56.3
C1T C10T H10E 109.5
H10A C10T H10E 56.3
H10B C10T H10E 141.1
H10C C10T H10E 56.3
H10D C10T H10E 109.5
C1T C10T H10F 109.5
H10A C10T H10F 56.3
H10B C10T H10F 56.3
H10C C10T H10F 141.1
H10D C10T H10F 109.5
H10E C10T H10F 109.5
C6T C1T C2T 125(2)
C6T C1T C10T 124(2)
C2T C1T C10T 110.8(17)
C1T C2T C3T 117.0(19)
C1T C2T H2T 121.5
C3T C2T H2T 121.5
C2T C3T C4T 120.9(19)
C2T C3T H3T 119.6
C4T C3T H3T 119.6
C5T C4T C3T 121(2)
C5T C4T H4T 119.6
C3T C4T H4T 119.6
C4T C5T C6T 114.5(17)
C4T C5T H5T 122.7
C6T C5T H5T 122.7
C1T C6T C5T 121.9(18)
C1T C6T H6T 119.1
C5T C6T H6T 119.1

loop_
_geom_bond_atom_site_label_1
_geom_bond_atom_site_label_2
_geom_bond_distance
Pt1 N1 1.993(5)
Pt1 C78 2.005(7)
Pt1 N2 2.015(5)
Pt1 O2 2.063(5)
O1 N1 1.393(7)
O1 C1 1.465(6)
N1 C61 1.304(8)
O2 C67 1.314(8)
N2 C72 1.345(9)
N2 C68 1.348(10)
C61 C62 1.463(9)
C61 C9 1.539(8)
C62 C63 1.409(9)
C62 C67 1.433(8)
C63 C64 1.373(8)
C63 H63 0.9500
C64 C65 1.420(8)
C64 H64 0.9500
C65 C66 1.353(9)
C65 H65 0.9500
C66 C67 1.415(9)
C66 H66 0.9500
C68 C69 1.371(10)
C68 H68 0.9500
C69 C70 1.399(14)
C69 H69 0.9500
C70 C71 1.360(14)
C70 H70 0.9500
C71 C72 1.415(10)
C71 H71 0.9500
C72 C73 1.448(12)
C73 C74 1.407(11)
C73 C78 1.433(9)
C74 C75 1.349(14)
C74 H74 0.9500
C75 C76 1.407(12)
C75 H75 0.9500
C76 C77 1.401(11)
C76 H76 0.9500
C77 C78 1.359(11)
C77 H77 0.9500
C1 C2 1.523(8)
C1 C5 1.537(8)
C1 C9 1.583(8)
C2 C12 1.362(9)
C2 C3 1.441(9)
C3 C15 1.399(9)
C3 C4 1.449(9)
C4 C18 1.387(9)
C4 C5 1.440(9)
C5 C6 1.364(9)
C6 C20 1.447(8)
C6 C7 1.490(9)
C7 C8 1.370(8)
C7 C22 1.435(8)
C8 C25 1.441(8)
C8 C9 1.532(7)
C9 C10 1.547(8)
C10 C11 1.386(8)
C10 C26 1.436(8)
C11 C29 1.468(8)
C11 C12 1.473(9)
C12 C13 1.438(9)
C13 C14 1.379(10)
C13 C30 1.453(10)
C14 C33 1.451(9)
C14 C15 1.455(10)
C15 C16 1.437(10)
C16 C17 1.371(10)
C16 C34 1.465(10)
C17 C37 1.456(9)
C17 C18 1.458(9)
C18 C19 1.431(10)
C19 C20 1.389(10)
C19 C38 1.456(9)
C20 C21 1.447(10)
C21 C40 1.394(9)
C21 C22 1.445(9)
C22 C23 1.383(9)
C23 C24 1.423(9)
C23 C42 1.455(8)
C24 C25 1.392(8)
C24 C44 1.465(9)
C25 C26 1.444(8)
C26 C27 1.386(8)
C27 C28 1.446(9)
C27 C45 1.459(8)
C28 C29 1.385(9)
C28 C47 1.458(9)
C29 C30 1.447(9)
C30 C31 1.381(9)
C31 C48 1.444(10)
C31 C32 1.465(10)
C32 C33 1.378(10)
C32 C50 1.448(9)
C33 C34 1.456(10)
C34 C35 1.390(9)
C35 C51 1.447(10)
C35 C36 1.453(9)
C36 C37 1.393(10)
C36 C53 1.440(10)
C37 C38 1.452(10)
C38 C39 1.400(10)
C39 C54 1.451(9)
C39 C40 1.452(9)
C40 C41 1.460(10)
C41 C42 1.380(10)
C41 C55 1.443(9)
C42 C43 1.440(10)
C43 C57 1.401(9)
C43 C44 1.453(8)
C44 C45 1.374(9)
C45 C46 1.448(9)
C46 C58 1.391(9)
C46 C47 1.453(9)
C47 C48 1.400(10)
C48 C49 1.452(9)
C49 C59 1.396(10)
C49 C50 1.454(10)
C50 C51 1.394(9)
C51 C52 1.452(9)
C52 C60 1.376(10)
C52 C53 1.446(9)
C53 C54 1.413(9)
C54 C55 1.444(10)
C55 C56 1.386(10)
C56 C57 1.438(9)
C56 C60 1.456(9)
C57 C58 1.451(10)
C58 C59 1.451(9)
C59 C60 1.458(9)
Pt2 C178 1.996(6)
Pt2 N3 1.998(5)
Pt2 N4 2.014(5)
Pt2 O4 2.058(5)
O3 N3 1.410(7)
O3 C109 1.473(7)
N3 C161 1.286(9)
N4 C168 1.334(8)
N4 C172 1.369(8)
O4 C167 1.313(9)
C161 C162 1.462(9)
C161 C101 1.540(8)
C162 C163 1.382(10)
C162 C167 1.438(10)
C163 C164 1.389(10)
C163 H163 0.9500
C164 C165 1.375(13)
C164 H164 0.9500
C165 C166 1.376(13)
C165 H165 0.9500
C166 C167 1.408(10)
C166 H166 0.9500
C168 C169 1.373(9)
C168 H168 0.9500
C169 C170 1.384(11)
C169 H169 0.9500
C170 C171 1.377(10)
C170 H170 0.9500
C171 C172 1.391(9)
C171 H171 0.9500
C172 C173 1.456(9)
C173 C174 1.385(9)
C173 C178 1.421(8)
C174 C175 1.381(10)
C174 H174 0.9500
C175 C176 1.387(9)
C175 H175 0.9500
C176 C177 1.387(9)
C176 H176 0.9500
C177 C178 1.387(9)
C177 H177 0.9500
C101 C102 1.543(9)
C101 C105 1.543(8)
C101 C109 1.581(8)
C102 C112 1.379(9)
C102 C103 1.413(9)
C103 C115 1.395(9)
C103 C104 1.449(9)
C104 C118 1.390(9)
C104 C105 1.435(9)
C105 C106 1.365(9)
C106 C120 1.460(8)
C106 C107 1.465(9)
C107 C108 1.374(8)
C107 C122 1.439(9)
C108 C125 1.434(8)
C108 C109 1.525(9)
C109 C110 1.516(8)
C110 C111 1.362(9)
C110 C126 1.451(8)
C111 C129 1.441(9)
C111 C112 1.487(9)
C112 C113 1.438(9)
C113 C114 1.406(9)
C113 C130 1.451(10)
C114 C115 1.411(9)
C114 C133 1.448(10)
C115 C116 1.469(9)
C116 C117 1.379(9)
C116 C134 1.441(9)
C117 C137 1.451(9)
C117 C118 1.456(9)
C118 C119 1.429(9)
C119 C120 1.406(9)
C119 C138 1.448(8)
C120 C121 1.435(9)
C121 C140 1.387(9)
C121 C122 1.467(9)
C122 C123 1.394(9)
C123 C124 1.432(9)
C123 C142 1.449(9)
C124 C125 1.398(8)
C124 C144 1.450(8)
C125 C126 1.445(8)
C126 C127 1.393(9)
C127 C145 1.442(9)
C127 C128 1.443(9)
C128 C129 1.383(10)
C128 C147 1.450(9)
C129 C130 1.461(9)
C130 C131 1.391(10)
C131 C148 1.441(10)
C131 C132 1.457(9)
C132 C133 1.391(10)
C132 C150 1.436(11)
C133 C134 1.463(10)
C134 C135 1.382(10)
C135 C136 1.433(10)
C135 C151 1.466(9)
C136 C137 1.400(9)
C136 C153 1.453(9)
C137 C138 1.444(10)
C138 C139 1.393(10)
C139 C140 1.447(9)
C139 C154 1.449(9)
C140 C141 1.454(10)
C141 C142 1.397(10)
C141 C155 1.457(9)
C142 C143 1.443(9)
C143 C157 1.420(9)
C143 C144 1.451(9)
C144 C145 1.380(9)
C145 C146 1.459(9)
C146 C158 1.381(10)
C146 C147 1.452(10)
C147 C148 1.382(10)
C148 C149 1.450(10)
C149 C159 1.394(11)
C149 C150 1.463(10)
C150 C151 1.400(10)
C151 C152 1.441(10)
C152 C160 1.388(10)
C152 C153 1.461(10)
C153 C154 1.393(10)
C154 C155 1.461(9)
C155 C156 1.393(10)
C156 C157 1.425(9)
C156 C160 1.465(10)
C157 C158 1.440(10)
C158 C159 1.449(9)
C159 C160 1.444(10)
C10T C1T 1.41(4)
C10T H10A 0.9800
C10T H10B 0.9800
C10T H10C 0.9800
C10T H10D 0.9800
C10T H10E 0.9800
C10T H10F 0.9800
C1T C6T 1.33(2)
C1T C2T 1.34(2)
C2T C3T 1.38(3)
C2T H2T 0.9500
C3T C4T 1.41(2)
C3T H3T 0.9500
C4T C5T 1.41(2)
C4T H4T 0.9500
C5T C6T 1.43(3)
C5T H5T 0.9500
C6T H6T 0.9500
